data_4101484
loop_
_publ_author_name
'Sui-Seng, Christine'
'Enright, Gary D'
'Zargarian, Davit'

_publ_section_title
;
 New palladium(II)-(eta(3/5)- or eta1-indenyl) and
 dipalladium(I)-(mu,eta3-indenyl) complexes.
;
_journal_issue 19
_journal_name_full 'Journal of the American Chemical Society'
_journal_page_first 6508
_journal_page_last 6519
_journal_paper_doi 10.1021/ja060747a
_journal_volume 128
_journal_year 2006
_chemical_compound_source 'Synthesized by the authors. See text'
_chemical_formula_sum 'C34 H49 Cl N P Pd'
_chemical_formula_weight 644.56
_chemical_name_systematic
; 
 ? 
;
_space_group_IT_number 2
_symmetry_cell_setting triclinic
_symmetry_space_group_name_Hall '-P 1'
_symmetry_space_group_name_H-M 'P -1'
_atom_sites_solution_hydrogens geom
_atom_sites_solution_primary direct
_atom_sites_solution_secondary difmap
_audit_creation_method SHELXL-97
_cell_angle_alpha 91.6960(10)
_cell_angle_beta 109.5630(10)
_cell_angle_gamma 100.6120(10)
_cell_formula_units_Z 2
_cell_length_a 10.36580(10)
_cell_length_b 12.34440(10)
_cell_length_c 14.4307(2)
_cell_measurement_reflns_used 5988
_cell_measurement_temperature 100(2)
_cell_measurement_theta_max 72.86
_cell_measurement_theta_min 3.27
_cell_volume 1701.87(3)
_computing_cell_refinement 'SMART (Bruker, 1999)'
_computing_data_collection 'SMART (Bruker, 1999)'
_computing_data_reduction 'SAINT (Bruker, 1999)'
_computing_molecular_graphics 'SHELXTL (Bruker, 1997)'
_computing_publication_material 'UdMX (local program)'
_computing_structure_refinement 'SHELXL97 (Sheldrick, 1997)'
_computing_structure_solution 'SHELXS97 (Sheldrick, 1997)'
_diffrn_ambient_temperature 100(2)
_diffrn_detector_area_resol_mean 5.5
_diffrn_measured_fraction_theta_full 0.956
_diffrn_measured_fraction_theta_max 0.956
_diffrn_measurement_device_type 'Bruker Smart 2000'
_diffrn_measurement_method \w
_diffrn_radiation_monochromator graphite
_diffrn_radiation_source 'X-ray Sealed Tube'
_diffrn_radiation_type CuK\a
_diffrn_radiation_wavelength 1.54178
_diffrn_reflns_av_R_equivalents 0.036
_diffrn_reflns_av_sigmaI/netI 0.0546
_diffrn_reflns_limit_h_max 12
_diffrn_reflns_limit_h_min -12
_diffrn_reflns_limit_k_max 15
_diffrn_reflns_limit_k_min -14
_diffrn_reflns_limit_l_max 17
_diffrn_reflns_limit_l_min -17
_diffrn_reflns_number 20599
_diffrn_reflns_theta_full 72.85
_diffrn_reflns_theta_max 72.85
_diffrn_reflns_theta_min 3.27
_diffrn_standards_decay_% -0.16
_diffrn_standards_number 168
_exptl_absorpt_coefficient_mu 5.709
_exptl_absorpt_correction_T_max 0.6400
_exptl_absorpt_correction_T_min 0.4300
_exptl_absorpt_correction_type multi-scan
_exptl_absorpt_process_details 'Sadabs (Sheldrick,1996)'
_exptl_crystal_colour orange
_exptl_crystal_density_diffrn 1.258
_exptl_crystal_density_method 'not measured'
_exptl_crystal_description block
_exptl_crystal_F_000 676
_exptl_crystal_size_max 0.30
_exptl_crystal_size_mid 0.15
_exptl_crystal_size_min 0.11
_refine_diff_density_max 1.351
_refine_diff_density_min -1.200
_refine_diff_density_rms 0.165
_refine_ls_extinction_method none
_refine_ls_goodness_of_fit_ref 1.139
_refine_ls_hydrogen_treatment constr
_refine_ls_matrix_type full
_refine_ls_number_parameters 343
_refine_ls_number_reflns 6482
_refine_ls_number_restraints 0
_refine_ls_restrained_S_all 1.139
_refine_ls_R_factor_all 0.0524
_refine_ls_R_factor_gt 0.0478
_refine_ls_shift/su_max 0.001
_refine_ls_shift/su_mean 0.000
_refine_ls_structure_factor_coef Fsqd
_refine_ls_weighting_details 'calc w=1/[\s^2^(Fo^2^)+(0.1238P)^2^+0.4602P] where P=(Fo^2^+2Fc^2^)/3'
_refine_ls_weighting_scheme calc
_refine_ls_wR_factor_gt 0.1459
_refine_ls_wR_factor_ref 0.1688
_reflns_number_gt 6060
_reflns_number_total 6482
_reflns_threshold_expression I>2\s(I)
_cod_data_source_file ja060747asi20060207_072824.cif
_cod_data_source_block suse22
_cod_depositor_comments
;
The following automatic conversions were performed:
'_symmetry_cell_setting' value 'Triclinic' changed to 'triclinic'
according to '/home/saulius/struct/CIF-dictionaries/cif_core.dic'
dictionary named 'cif_core.dic' version 2.4.1 from
2010-06-29.

'_geom_bond_publ_flag' value 'Y' changed to 'y' according to
'/home/saulius/struct/CIF-dictionaries/cif_core.dic' dictionary named
'cif_core.dic' version 2.4.1 from 2010-06-29 (43
times).

'_geom_angle_publ_flag' value 'Y' changed to 'y' according to
'/home/saulius/struct/CIF-dictionaries/cif_core.dic' dictionary named
'cif_core.dic' version 2.4.1 from 2010-06-29 (61
time).

'_geom_torsion_publ_flag' value 'Y' changed to 'y' according to
'/home/saulius/struct/CIF-dictionaries/cif_core.dic' dictionary named
'cif_core.dic' version 2.4.1 from 2010-06-29 (91 time).

Automatic conversion script
Id: cif_fix_enum 1527 2010-12-29 10:47:43Z saulius 
;
_cod_original_sg_symbol_H-M P-1
_cod_database_code 4101484

loop_
_symmetry_equiv_pos_as_xyz
'x, y, z'
'-x, -y, -z'

loop_
_atom_site_label
_atom_site_type_symbol
_atom_site_fract_x
_atom_site_fract_y
_atom_site_fract_z
_atom_site_U_iso_or_equiv
_atom_site_adp_type
_atom_site_occupancy
_atom_site_symmetry_multiplicity
_atom_site_calc_flag
_atom_site_refinement_flags
Pd Pd 0.63214(2) 0.763093(19) 0.746158(16) 0.01497(14) Uani 1 1 d .
P P 0.75094(9) 0.63839(8) 0.83067(6) 0.0148(2) Uani 1 1 d .
N N 0.5385(3) 0.8883(3) 0.6678(2) 0.0159(6) Uani 1 1 d .
H1A H 0.5649 0.8970 0.6131 0.019 Uiso 1 1 calc R
H1B H 0.4429 0.8643 0.6456 0.019 Uiso 1 1 calc R
Cl Cl 0.82985(9) 0.85387(8) 0.70897(7) 0.0230(2) Uani 1 1 d .
C1 C 0.4408(4) 0.6935(3) 0.7636(3) 0.0189(8) Uani 1 1 d .
H1 H 0.4496 0.6341 0.8096 0.023 Uiso 1 1 calc R
C2 C 0.3448(4) 0.6520(3) 0.6612(3) 0.0219(8) Uani 1 1 d .
H2 H 0.3532 0.5916 0.6227 0.026 Uiso 1 1 calc R
C3 C 0.2436(4) 0.7123(4) 0.6304(3) 0.0250(8) Uani 1 1 d .
H3 H 0.1738 0.7030 0.5666 0.030 Uiso 1 1 calc R
C3A C 0.2593(4) 0.7933(3) 0.7108(3) 0.0220(8) Uani 1 1 d .
C4 C 0.1802(4) 0.8702(3) 0.7192(3) 0.0274(9) Uani 1 1 d .
H5 H 0.1004 0.8779 0.6652 0.033 Uiso 1 1 calc R
C5 C 0.2200(5) 0.9353(4) 0.8081(4) 0.0332(10) Uani 1 1 d .
H6 H 0.1677 0.9889 0.8144 0.040 Uiso 1 1 calc R
C6 C 0.3367(5) 0.9232(4) 0.8891(3) 0.0300(9) Uani 1 1 d .
H7 H 0.3605 0.9672 0.9499 0.036 Uiso 1 1 calc R
C7 C 0.4176(4) 0.8473(3) 0.8810(3) 0.0243(8) Uani 1 1 d .
H8 H 0.4977 0.8404 0.9352 0.029 Uiso 1 1 calc R
C7A C 0.3789(4) 0.7815(3) 0.7919(3) 0.0202(7) Uani 1 1 d .
C8 C 0.5747(4) 0.9985(3) 0.7256(3) 0.0236(8) Uani 1 1 d .
H10A H 0.5203 0.9959 0.7706 0.028 Uiso 1 1 calc R
H10B H 0.6752 1.0142 0.7668 0.028 Uiso 1 1 calc R
C9 C 0.5457(4) 1.0898(3) 0.6616(3) 0.0216(8) Uani 1 1 d .
C10 C 0.4086(5) 1.1046(4) 0.6146(3) 0.0343(10) Uani 1 1 d .
H16 H 0.3328 1.0578 0.6260 0.041 Uiso 1 1 calc R
C11 C 0.3826(6) 1.1874(5) 0.5515(4) 0.0430(12) Uani 1 1 d .
H15 H 0.2891 1.1955 0.5190 0.052 Uiso 1 1 calc R
C12 C 0.4920(6) 1.2580(4) 0.5357(3) 0.0355(11) Uani 1 1 d .
H14 H 0.4741 1.3155 0.4938 0.043 Uiso 1 1 calc R
C13 C 0.6270(5) 1.2443(4) 0.5812(3) 0.0364(11) Uani 1 1 d .
H13 H 0.7025 1.2917 0.5700 0.044 Uiso 1 1 calc R
C14 C 0.6529(5) 1.1613(4) 0.6435(3) 0.0306(9) Uani 1 1 d .
H12 H 0.7466 1.1532 0.6747 0.037 Uiso 1 1 calc R
C17 C 0.6474(4) 0.5140(3) 0.8608(3) 0.0180(7) Uani 1 1 d .
H17 H 0.5834 0.5432 0.8893 0.022 Uiso 1 1 calc R
C18 C 0.7260(4) 0.4452(3) 0.9398(3) 0.0228(8) Uani 1 1 d .
H18A H 0.7867 0.4087 0.9146 0.027 Uiso 1 1 calc R
H18B H 0.7862 0.4946 1.0000 0.027 Uiso 1 1 calc R
C19 C 0.6218(4) 0.3574(3) 0.9656(3) 0.0270(8) Uani 1 1 d .
H19A H 0.6737 0.3111 1.0134 0.032 Uiso 1 1 calc R
H19B H 0.5684 0.3945 0.9976 0.032 Uiso 1 1 calc R
C20 C 0.5203(5) 0.2836(3) 0.8744(3) 0.0295(9) Uani 1 1 d .
H20A H 0.5724 0.2394 0.8472 0.035 Uiso 1 1 calc R
H20B H 0.4508 0.2316 0.8934 0.035 Uiso 1 1 calc R
C21 C 0.4448(4) 0.3509(3) 0.7955(3) 0.0280(9) Uani 1 1 d .
H21A H 0.3845 0.3889 0.8198 0.034 Uiso 1 1 calc R
H21B H 0.3843 0.3009 0.7358 0.034 Uiso 1 1 calc R
C22 C 0.5497(4) 0.4363(3) 0.7690(3) 0.0206(7) Uani 1 1 d .
H22A H 0.4989 0.4805 0.7183 0.025 Uiso 1 1 calc R
H22B H 0.6060 0.3980 0.7407 0.025 Uiso 1 1 calc R
C30 C 0.8636(4) 0.5986(3) 0.7653(3) 0.0186(7) Uani 1 1 d .
H23 H 0.9301 0.6689 0.7665 0.022 Uiso 1 1 calc R
C31 C 0.9569(4) 0.5186(4) 0.8138(3) 0.0255(8) Uani 1 1 d .
H24A H 0.8986 0.4440 0.8085 0.031 Uiso 1 1 calc R
H24B H 1.0061 0.5441 0.8848 0.031 Uiso 1 1 calc R
C32 C 1.0642(4) 0.5127(4) 0.7632(3) 0.0285(9) Uani 1 1 d .
H25A H 1.1273 0.5861 0.7731 0.034 Uiso 1 1 calc R
H25B H 1.1218 0.4587 0.7935 0.034 Uiso 1 1 calc R
C33 C 0.9908(4) 0.4778(4) 0.6527(3) 0.0300(9) Uani 1 1 d .
H26A H 1.0619 0.4802 0.6205 0.036 Uiso 1 1 calc R
H26B H 0.9375 0.4005 0.6430 0.036 Uiso 1 1 calc R
C34 C 0.8913(4) 0.5531(4) 0.6039(3) 0.0305(9) Uani 1 1 d .
H27A H 0.8404 0.5243 0.5338 0.037 Uiso 1 1 calc R
H27B H 0.9464 0.6281 0.6056 0.037 Uiso 1 1 calc R
C35 C 0.7853(4) 0.5606(3) 0.6554(3) 0.0231(8) Uani 1 1 d .
H28A H 0.7271 0.6140 0.6247 0.028 Uiso 1 1 calc R
H28B H 0.7229 0.4873 0.6478 0.028 Uiso 1 1 calc R
C40 C 0.8743(4) 0.7005(3) 0.9544(3) 0.0178(7) Uani 1 1 d .
H30 H 0.9205 0.6411 0.9883 0.021 Uiso 1 1 calc R
C41 C 0.7911(4) 0.7380(3) 1.0158(3) 0.0211(8) Uani 1 1 d .
H32A H 0.7389 0.7934 0.9817 0.025 Uiso 1 1 calc R
H32B H 0.7223 0.6737 1.0214 0.025 Uiso 1 1 calc R
C42 C 0.8892(4) 0.7888(3) 1.1195(3) 0.0239(8) Uani 1 1 d .
H34A H 0.8342 0.8163 1.1560 0.029 Uiso 1 1 calc R
H34B H 0.9334 0.7309 1.1562 0.029 Uiso 1 1 calc R
C43 C 1.0025(4) 0.8837(3) 1.1143(3) 0.0229(8) Uani 1 1 d .
H33A H 0.9587 0.9446 1.0833 0.027 Uiso 1 1 calc R
H33B H 1.0663 0.9124 1.1821 0.027 Uiso 1 1 calc R
C44 C 1.0857(4) 0.8466(4) 1.0551(3) 0.0269(8) Uani 1 1 d .
H40A H 1.1370 0.7910 1.0897 0.032 Uiso 1 1 calc R
H40B H 1.1554 0.9109 1.0505 0.032 Uiso 1 1 calc R
C45 C 0.9903(4) 0.7962(3) 0.9506(3) 0.0225(8) Uani 1 1 d .
H31A H 1.0468 0.7684 0.9155 0.027 Uiso 1 1 calc R
H31B H 0.9473 0.8541 0.9133 0.027 Uiso 1 1 calc R

loop_
_atom_site_aniso_label
_atom_site_aniso_U_11
_atom_site_aniso_U_22
_atom_site_aniso_U_33
_atom_site_aniso_U_23
_atom_site_aniso_U_13
_atom_site_aniso_U_12
Pd 0.01076(19) 0.0177(2) 0.01684(19) 0.00126(12) 0.00504(12) 0.00337(12)
P 0.0123(4) 0.0166(5) 0.0152(4) -0.0006(3) 0.0046(3) 0.0029(3)
N 0.0146(14) 0.0140(15) 0.0191(14) 0.0025(12) 0.0064(12) 0.0016(11)
Cl 0.0123(4) 0.0275(5) 0.0299(5) 0.0060(4) 0.0083(3) 0.0036(3)
C1 0.0113(17) 0.023(2) 0.0235(18) 0.0044(15) 0.0075(14) 0.0024(14)
C2 0.0169(18) 0.0215(19) 0.0257(19) -0.0023(15) 0.0085(15) -0.0015(14)
C3 0.0120(17) 0.034(2) 0.0251(19) -0.0015(16) 0.0048(14) -0.0003(15)
C3A 0.0136(17) 0.026(2) 0.0283(19) 0.0064(16) 0.0097(15) 0.0039(14)
C4 0.0213(19) 0.025(2) 0.040(2) 0.0138(17) 0.0128(17) 0.0096(15)
C5 0.031(2) 0.034(2) 0.048(3) 0.009(2) 0.026(2) 0.0163(18)
C6 0.036(2) 0.030(2) 0.034(2) 0.0024(18) 0.0257(19) 0.0054(18)
C7 0.0218(19) 0.026(2) 0.0268(19) 0.0015(16) 0.0122(16) 0.0033(15)
C7A 0.0172(18) 0.0224(19) 0.0242(18) 0.0057(15) 0.0108(15) 0.0047(14)
C8 0.027(2) 0.024(2) 0.0179(17) -0.0034(15) 0.0062(15) 0.0028(15)
C9 0.029(2) 0.0180(18) 0.0179(17) 0.0005(14) 0.0068(15) 0.0073(15)
C10 0.035(2) 0.046(3) 0.033(2) 0.012(2) 0.0183(19) 0.022(2)
C11 0.048(3) 0.061(3) 0.034(2) 0.010(2) 0.017(2) 0.037(3)
C12 0.063(3) 0.027(2) 0.0219(19) 0.0049(17) 0.014(2) 0.023(2)
C13 0.047(3) 0.028(2) 0.025(2) 0.0017(18) 0.0078(19) -0.0051(19)
C14 0.029(2) 0.027(2) 0.0264(19) 0.0047(17) 0.0006(16) 0.0001(16)
C17 0.0175(17) 0.0192(18) 0.0175(16) -0.0003(14) 0.0064(13) 0.0040(13)
C18 0.0184(18) 0.023(2) 0.0258(18) 0.0043(15) 0.0057(15) 0.0040(14)
C19 0.032(2) 0.024(2) 0.0270(19) 0.0082(16) 0.0129(17) 0.0044(16)
C20 0.034(2) 0.021(2) 0.031(2) 0.0028(17) 0.0131(18) -0.0044(16)
C21 0.027(2) 0.025(2) 0.028(2) -0.0011(16) 0.0102(16) -0.0074(16)
C22 0.0213(18) 0.0183(18) 0.0198(17) -0.0001(14) 0.0074(14) -0.0021(14)
C30 0.0191(18) 0.0166(18) 0.0216(18) 0.0010(14) 0.0076(14) 0.0061(13)
C31 0.0204(19) 0.031(2) 0.0290(19) 0.0019(16) 0.0110(16) 0.0108(15)
C32 0.022(2) 0.030(2) 0.040(2) 0.0009(18) 0.0160(17) 0.0113(16)
C33 0.025(2) 0.029(2) 0.041(2) -0.0061(18) 0.0216(18) 0.0013(16)
C34 0.023(2) 0.042(3) 0.027(2) -0.0092(18) 0.0130(16) 0.0007(17)
C35 0.0188(18) 0.028(2) 0.0212(18) -0.0050(15) 0.0075(14) 0.0016(14)
C40 0.0134(16) 0.0219(18) 0.0172(16) -0.0016(13) 0.0036(13) 0.0050(13)
C41 0.0192(18) 0.023(2) 0.0209(17) -0.0026(15) 0.0086(15) 0.0017(14)
C42 0.029(2) 0.022(2) 0.0203(18) 0.0005(15) 0.0084(16) 0.0036(15)
C43 0.0254(19) 0.0157(18) 0.0228(18) -0.0010(14) 0.0040(15) 0.0015(14)
C44 0.0187(19) 0.031(2) 0.0238(19) -0.0063(16) 0.0016(15) 0.0008(15)
C45 0.0172(18) 0.028(2) 0.0200(17) -0.0011(15) 0.0057(14) 0.0001(14)

loop_
_atom_type_symbol
_atom_type_description
_atom_type_scat_dispersion_real
_atom_type_scat_dispersion_imag
_atom_type_scat_source
C C 0.0181 0.0091 'International Tables Vol C Tables 4.2.6.8 and 6.1.1.4'
H H 0.0000 0.0000 'International Tables Vol C Tables 4.2.6.8 and 6.1.1.4'
N N 0.0311 0.0180 'International Tables Vol C Tables 4.2.6.8 and 6.1.1.4'
P P 0.2955 0.4335 'International Tables Vol C Tables 4.2.6.8 and 6.1.1.4'
Cl Cl 0.3639 0.7018 'International Tables Vol C Tables 4.2.6.8 and 6.1.1.4'
Pd Pd 0.1215 3.9337 'International Tables Vol C Tables 4.2.6.8 and 6.1.1.4'

loop_
_geom_angle_atom_site_label_1
_geom_angle_atom_site_label_2
_geom_angle_atom_site_label_3
_geom_angle
_geom_angle_publ_flag
C1 PD N 89.84(14) y
C1 PD P 95.15(11) y
N PD P 174.90(8) y
C1 PD CL 172.27(11) y
N PD CL 82.84(9) y
P PD CL 92.22(3) y
C30 P C40 104.62(16) y
C30 P C17 110.86(17) y
C40 P C17 102.29(16) y
C30 P PD 109.06(12) y
C40 P PD 111.63(12) y
C17 P PD 117.52(12) y
C8 N PD 115.2(2) y
C8 N H1A 108.5 ?
PD N H1A 108.5 ?
C8 N H1B 108.5 ?
PD N H1B 108.5 ?
H1A N H1B 107.5 ?
C7A C1 C2 103.5(3) y
C7A C1 PD 110.0(3) y
C2 C1 PD 104.1(2) y
C7A C1 H1 112.8 ?
C2 C1 H1 112.8 ?
PD C1 H1 112.8 ?
C3 C2 C1 110.7(3) y
C3 C2 H2 124.7 ?
C1 C2 H2 124.7 ?
C2 C3 C3A 109.2(3) y
C2 C3 H3 125.4 ?
C3A C3 H3 125.4 ?
C4 C3A C7A 120.7(4) y
C4 C3A C3 132.1(4) y
C7A C3A C3 107.2(3) y
C5 C4 C3A 118.7(4) y
C5 C4 H5 120.7 ?
C3A C4 H5 120.7 ?
C4 C5 C6 121.1(4) y
C4 C5 H6 119.4 ?
C6 C5 H6 119.4 ?
C7 C6 C5 120.6(4) y
C7 C6 H7 119.7 ?
C5 C6 H7 119.7 ?
C7A C7 C6 118.8(4) y
C7A C7 H8 120.6 ?
C6 C7 H8 120.6 ?
C7 C7A C3A 120.1(4) y
C7 C7A C1 130.6(4) y
C3A C7A C1 109.3(3) y
C9 C8 N 112.7(3) y
C9 C8 H10A 109.1 ?
N C8 H10A 109.1 ?
C9 C8 H10B 109.1 ?
N C8 H10B 109.1 ?
H10A C8 H10B 107.8 ?
C14 C9 C10 117.4(4) y
C14 C9 C8 121.2(4) y
C10 C9 C8 121.3(4) y
C11 C10 C9 120.6(5) y
C11 C10 H16 119.7 ?
C9 C10 H16 119.7 ?
C12 C11 C10 120.5(5) y
C12 C11 H15 119.8 ?
C10 C11 H15 119.8 ?
C13 C12 C11 119.5(4) y
C13 C12 H14 120.2 ?
C11 C12 H14 120.2 ?
C12 C13 C14 120.0(5) y
C12 C13 H13 120 ?
C14 C13 H13 120 ?
C13 C14 C9 121.9(4) y
C13 C14 H12 119 ?
C9 C14 H12 119 ?
C22 C17 C18 109.4(3) y
C22 C17 P 113.3(2) y
C18 C17 P 118.0(3) y
C22 C17 H17 104.9 ?
C18 C17 H17 104.9 ?
P C17 H17 104.9 ?
C19 C18 C17 110.2(3) y
C19 C18 H18A 109.6 ?
C17 C18 H18A 109.6 ?
C19 C18 H18B 109.6 ?
C17 C18 H18B 109.6 ?
H18A C18 H18B 108.1 ?
C20 C19 C18 111.8(3) y
C20 C19 H19A 109.3 ?
C18 C19 H19A 109.3 ?
C20 C19 H19B 109.3 ?
C18 C19 H19B 109.3 ?
H19A C19 H19B 107.9 ?
C21 C20 C19 111.6(3) y
C21 C20 H20A 109.3 ?
C19 C20 H20A 109.3 ?
C21 C20 H20B 109.3 ?
C19 C20 H20B 109.3 ?
H20A C20 H20B 108 ?
C20 C21 C22 110.4(3) y
C20 C21 H21A 109.6 ?
C22 C21 H21A 109.6 ?
C20 C21 H21B 109.6 ?
C22 C21 H21B 109.6 ?
H21A C21 H21B 108.1 ?
C21 C22 C17 110.8(3) y
C21 C22 H22A 109.5 ?
C17 C22 H22A 109.5 ?
C21 C22 H22B 109.5 ?
C17 C22 H22B 109.5 ?
H22A C22 H22B 108.1 ?
C31 C30 C35 110.7(3) y
C31 C30 P 116.7(3) y
C35 C30 P 113.6(3) y
C31 C30 H23 104.8 ?
C35 C30 H23 104.8 ?
P C30 H23 104.8 ?
C30 C31 C32 110.2(3) y
C30 C31 H24A 109.6 ?
C32 C31 H24A 109.6 ?
C30 C31 H24B 109.6 ?
C32 C31 H24B 109.6 ?
H24A C31 H24B 108.1 ?
C33 C32 C31 110.6(3) y
C33 C32 H25A 109.5 ?
C31 C32 H25A 109.5 ?
C33 C32 H25B 109.5 ?
C31 C32 H25B 109.5 ?
H25A C32 H25B 108.1 ?
C34 C33 C32 111.6(3) y
C34 C33 H26A 109.3 ?
C32 C33 H26A 109.3 ?
C34 C33 H26B 109.3 ?
C32 C33 H26B 109.3 ?
H26A C33 H26B 108 ?
C33 C34 C35 112.2(4) y
C33 C34 H27A 109.2 ?
C35 C34 H27A 109.2 ?
C33 C34 H27B 109.2 ?
C35 C34 H27B 109.2 ?
H27A C34 H27B 107.9 ?
C30 C35 C34 109.4(3) y
C30 C35 H28A 109.8 ?
C34 C35 H28A 109.8 ?
C30 C35 H28B 109.8 ?
C34 C35 H28B 109.8 ?
H28A C35 H28B 108.3 ?
C45 C40 C41 111.2(3) y
C45 C40 P 113.6(2) y
C41 C40 P 109.1(2) y
C45 C40 H30 107.6 ?
C41 C40 H30 107.6 ?
P C40 H30 107.6 ?
C42 C41 C40 110.9(3) y
C42 C41 H32A 109.5 ?
C40 C41 H32A 109.5 ?
C42 C41 H32B 109.5 ?
C40 C41 H32B 109.5 ?
H32A C41 H32B 108 ?
C43 C42 C41 111.3(3) y
C43 C42 H34A 109.4 ?
C41 C42 H34A 109.4 ?
C43 C42 H34B 109.4 ?
C41 C42 H34B 109.4 ?
H34A C42 H34B 108 ?
C44 C43 C42 111.4(3) y
C44 C43 H33A 109.4 ?
C42 C43 H33A 109.4 ?
C44 C43 H33B 109.4 ?
C42 C43 H33B 109.4 ?
H33A C43 H33B 108 ?
C43 C44 C45 111.4(3) y
C43 C44 H40A 109.3 ?
C45 C44 H40A 109.3 ?
C43 C44 H40B 109.3 ?
C45 C44 H40B 109.3 ?
H40A C44 H40B 108 ?
C44 C45 C40 111.1(3) y
C44 C45 H31A 109.4 ?
C40 C45 H31A 109.4 ?
C44 C45 H31B 109.4 ?
C40 C45 H31B 109.4 ?
H31A C45 H31B 108 ?

loop_
_geom_bond_atom_site_label_1
_geom_bond_atom_site_label_2
_geom_bond_distance
_geom_bond_publ_flag
Pd C1 2.110(4) y
Pd N 2.129(3) y
Pd P 2.2752(9) y
Pd Cl 2.3812(9) y
P C30 1.849(4) y
P C40 1.855(4) y
P C17 1.856(4) y
N C8 1.491(5) y
N H1a 0.92 ?
N H1b 0.92 ?
C1 C7a 1.472(5) y
C1 C2 1.490(5) y
C1 H1 1 ?
C2 C3 1.359(6) y
C2 H2 0.95 ?
C3 C3a 1.456(6) y
C3 H3 0.95 ?
C3a C4 1.391(5) y
C3a C7a 1.426(5) y
C4 C5 1.387(6) y
C4 H5 0.95 ?
C5 C6 1.408(7) y
C5 H6 0.95 ?
C6 C7 1.395(6) y
C6 H7 0.95 ?
C7 C7a 1.395(5) y
C7 H8 0.95 ?
C8 C9 1.488(6) y
C8 H10a 0.99 ?
C8 H10b 0.99 ?
C9 C14 1.389(6) y
C9 C10 1.404(6) y
C10 C11 1.392(7) y
C10 H16 0.95 ?
C11 C12 1.386(8) y
C11 H15 0.95 ?
C12 C13 1.377(7) y
C12 H14 0.95 ?
C13 C14 1.387(6) y
C13 H13 0.95 ?
C14 H12 0.95 ?
C17 C22 1.540(5) y
C17 C18 1.541(5) y
C17 H17 1 ?
C18 C19 1.530(5) y
C18 H18a 0.99 ?
C18 H18b 0.99 ?
C19 C20 1.523(6) y
C19 H19a 0.99 ?
C19 H19b 0.99 ?
C20 C21 1.516(6) y
C20 H20a 0.99 ?
C20 H20b 0.99 ?
C21 C22 1.524(5) y
C21 H21a 0.99 ?
C21 H21b 0.99 ?
C22 H22a 0.99 ?
C22 H22b 0.99 ?
C30 C31 1.530(5) y
C30 C35 1.531(5) y
C30 H23 1 ?
C31 C32 1.531(5) y
C31 H24a 0.99 ?
C31 H24b 0.99 ?
C32 C33 1.528(6) y
C32 H25a 0.99 ?
C32 H25b 0.99 ?
C33 C34 1.526(7) y
C33 H26a 0.99 ?
C33 H26b 0.99 ?
C34 C35 1.532(5) y
C34 H27a 0.99 ?
C34 H27b 0.99 ?
C35 H28a 0.99 ?
C35 H28b 0.99 ?
C40 C45 1.538(5) y
C40 C41 1.542(5) y
C40 H30 1 ?
C41 C42 1.536(5) y
C41 H32a 0.99 ?
C41 H32b 0.99 ?
C42 C43 1.521(5) y
C42 H34a 0.99 ?
C42 H34b 0.99 ?
C43 C44 1.517(6) y
C43 H33a 0.99 ?
C43 H33b 0.99 ?
C44 C45 1.536(5) y
C44 H40a 0.99 ?
C44 H40b 0.99 ?
C45 H31a 0.99 ?
C45 H31b 0.99 ?

loop_
_geom_torsion_atom_site_label_1
_geom_torsion_atom_site_label_2
_geom_torsion_atom_site_label_3
_geom_torsion_atom_site_label_4
_geom_torsion
_geom_torsion_publ_flag
C1 PD P C30 138.62(17) y
N PD P C30 -53.5(9) y
CL PD P C30 -39.04(13) y
C1 PD P C40 -106.29(16) y
N PD P C40 61.6(9) y
CL PD P C40 76.06(13) y
C1 PD P C17 11.40(16) y
N PD P C17 179(23) y
CL PD P C17 -166.26(13) y
C1 PD N C8 102.5(3) y
P PD N C8 -65.4(1) y
CL PD N C8 -80.0(2) y
N PD C1 C7A -43.9(3) y
P PD C1 C7A 135.0(2) y
CL PD C1 C7A -62.7(9) y
N PD C1 C2 66.4(3) y
P PD C1 C2 -114.6(2) y
CL PD C1 C2 47.7(9) y
C7A C1 C2 C3 3.3(4) y
PD C1 C2 C3 -111.7(3) y
C1 C2 C3 C3A -3.2(5) y
C2 C3 C3A C4 -176.4(4) y
C2 C3 C3A C7A 1.7(5) y
C7A C3A C4 C5 0.1(6) y
C3 C3A C4 C5 178.1(4) y
C3A C4 C5 C6 -1.0(6) y
C4 C5 C6 C7 1.8(7) y
C5 C6 C7 C7A -1.6(6) y
C6 C7 C7A C3A 0.6(6) y
C6 C7 C7A C1 -177.8(4) y
C4 C3A C7A C7 0.1(6) y
C3 C3A C7A C7 -178.3(3) y
C4 C3A C7A C1 178.8(4) y
C3 C3A C7A C1 0.4(4) y
C2 C1 C7A C7 176.4(4) y
PD C1 C7A C7 -72.8(5) y
C2 C1 C7A C3A -2.2(4) y
PD C1 C7A C3A 108.6(3) y
PD N C8 C9 161.8(3) y
N C8 C9 C14 -102.6(4) y
N C8 C9 C10 75.2(5) y
C14 C9 C10 C11 0.8(6) y
C8 C9 C10 C11 -177.1(4) y
C9 C10 C11 C12 -1.4(7) y
C10 C11 C12 C13 1.5(7) y
C11 C12 C13 C14 -1.0(7) y
C12 C13 C14 C9 0.4(7) y
C10 C9 C14 C13 -0.3(6) y
C8 C9 C14 C13 177.6(4) y
C30 P C17 C22 -60.4(3) y
C40 P C17 C22 -171.5(3) y
PD P C17 C22 65.9(3) y
C30 P C17 C18 69.3(3) y
C40 P C17 C18 -41.8(3) y
PD P C17 C18 -164.4(2) y
C22 C17 C18 C19 -57.1(4) y
P C17 C18 C19 171.4(3) y
C17 C18 C19 C20 55.6(4) y
C18 C19 C20 C21 -55.0(5) y
C19 C20 C21 C22 55.7(5) y
C20 C21 C22 C17 -58.1(4) y
C18 C17 C22 C21 58.9(4) y
P C17 C22 C21 -167.2(3) y
C40 P C30 C31 57.8(3) y
C17 P C30 C31 -51.7(3) y
PD P C30 C31 177.4(3) y
C40 P C30 C35 -171.5(3) y
C17 P C30 C35 79.0(3) y
PD P C30 C35 -51.9(3) y
C35 C30 C31 C32 59.7(4) y
P C30 C31 C32 -168.3(3) y
C30 C31 C32 C33 -57.1(5) y
C31 C32 C33 C34 54.5(5) y
C32 C33 C34 C35 -54.4(5) y
C31 C30 C35 C34 -58.2(4) y
P C30 C35 C34 168.2(3) y
C33 C34 C35 C30 55.6(4) y
C30 P C40 C45 54.9(3) y
C17 P C40 C45 170.6(3) y
PD P C40 C45 -62.9(3) y
C30 P C40 C41 179.6(3) y
C17 P C40 C41 -64.8(3) y
PD P C40 C41 61.8(3) y
C45 C40 C41 C42 -54.7(4) y
P C40 C41 C42 179.3(3) y
C40 C41 C42 C43 55.6(4) y
C41 C42 C43 C44 -56.6(4) y
C42 C43 C44 C45 56.4(4) y
C43 C44 C45 C40 -55.4(4) y
C41 C40 C45 C44 54.5(4) y
P C40 C45 C44 178.1(3) y
